data_4120664
loop_
_publ_author_name
'Adriaenssens, Louis'
'Gil-Ram\'irez, Guzm\'an'
'Frontera, Antonio'
'Qui\~nonero, David'
'Escudero-Ad\'an, Eduardo C'
'Ballester, Pablo'

_publ_section_title
;
 Thermodynamic Characterization of Halide-\p Interactions in Solution
 Using &quot;Two-Wall&quot; Aryl Extended Calix[4]pyrroles as Model
 System.
;
_journal_issue 8
_journal_name_full 'Journal of the American Chemical Society'
_journal_page_first 3208
_journal_paper_doi 10.1021/ja412098v
_journal_volume 136
_journal_year 2014
_chemical_formula_sum 'C44 H45 F10 I N6'
_chemical_formula_weight 974.76
_chemical_name_systematic
; 
 ? 
;
_space_group_IT_number 14
_symmetry_cell_setting monoclinic
_symmetry_space_group_name_Hall '-P 2ybc'
_symmetry_space_group_name_H-M 'P 1 21/c 1'
_atom_sites_solution_hydrogens geom
_atom_sites_solution_primary direct
_atom_sites_solution_secondary difmap
_audit_creation_method SHELXL-97
_cell_angle_alpha 90.00
_cell_angle_beta 99.022(3)
_cell_angle_gamma 90.00
_cell_formula_units_Z 4
_cell_length_a 19.646(2)
_cell_length_b 11.2296(14)
_cell_length_c 19.645(2)
_cell_measurement_temperature 100(2)
_cell_volume 4280.4(8)
_computing_cell_refinement 'Bruker APEX2 v2008.6-1'
_computing_data_collection 'Bruker APEX2 v2008.6-1'
_computing_data_reduction 'Bruker SAINT V7.60A'
_computing_molecular_graphics 'Bruker SHELXTL'
_computing_publication_material 'Bruker SHELXTL'
_computing_structure_refinement 'SHELXS-97 (Sheldrick, 2008)'
_computing_structure_solution 'SHELXS-97 (Sheldrick, 2008)'
_diffrn_ambient_temperature 100(2)
_diffrn_detector_area_resol_mean 512
_diffrn_detector_type '4K CCD area detector APEX II'
_diffrn_measured_fraction_theta_full 0.977
_diffrn_measured_fraction_theta_max 0.977
_diffrn_measurement_device_type 'Kappa 4-axis goniometer bruker-nonius'
_diffrn_measurement_method
;
 Fullsphere data collection, phi and omega scans
;
_diffrn_measurement_specimen_support 'magnetic support whith 10 micron nylon fiber cryoloop'
_diffrn_radiation_monochromator 'Multilayer Montel 200 mirrors'
_diffrn_radiation_type MoK\a
_diffrn_radiation_wavelength 0.71073
_diffrn_reflns_av_R_equivalents 0.0000
_diffrn_reflns_av_sigmaI/netI 0.0433
_diffrn_reflns_limit_h_max 25
_diffrn_reflns_limit_h_min 0
_diffrn_reflns_limit_k_max 0
_diffrn_reflns_limit_k_min -14
_diffrn_reflns_limit_l_max 25
_diffrn_reflns_limit_l_min -25
_diffrn_reflns_number 9808
_diffrn_reflns_theta_full 27.69
_diffrn_reflns_theta_max 27.69
_diffrn_reflns_theta_min 2.49
_diffrn_source 'rotating anode X-ray tube'
_diffrn_source_current 70
_diffrn_source_power 50
_diffrn_source_size '3 mm x 0.3 mm fine focus'
_diffrn_source_type 'Bruker-Nonius FR 591'
_exptl_absorpt_coefficient_mu 0.831
_exptl_absorpt_correction_T_max 1.0
_exptl_absorpt_correction_T_min 0.9524
_exptl_absorpt_correction_type empirical
_exptl_absorpt_process_details
; 
 TWINABS; Sheldrick, G. TWINABS (Version 2008/2), Bruker Nonius scaling and
 corrections for twinned crystals University of Goettingen, Germany, 2003.
;
_exptl_crystal_colour colorless
_exptl_crystal_density_diffrn 1.513
_exptl_crystal_density_method 'not measured'
_exptl_crystal_F_000 1976
_exptl_crystal_size_max 0.10
_exptl_crystal_size_mid 0.10
_exptl_crystal_size_min 0.04
_refine_diff_density_max 1.838
_refine_diff_density_min -1.552
_refine_diff_density_rms 0.103
_refine_ls_extinction_method none
_refine_ls_goodness_of_fit_ref 1.038
_refine_ls_hydrogen_treatment noref
_refine_ls_matrix_type full
_refine_ls_number_parameters 562
_refine_ls_number_reflns 10017
_refine_ls_number_restraints 0
_refine_ls_restrained_S_all 1.038
_refine_ls_R_factor_all 0.0455
_refine_ls_R_factor_gt 0.0399
_refine_ls_shift/su_max 0.002
_refine_ls_shift/su_mean 0.000
_refine_ls_structure_factor_coef Fsqd
_refine_ls_weighting_details 'calc w=1/[\s^2^(Fo^2^)+(0.0553P)^2^+6.3211P] where P=(Fo^2^+2Fc^2^)/3'
_refine_ls_weighting_scheme calc
_refine_ls_wR_factor_gt 0.1027
_refine_ls_wR_factor_ref 0.1065
_reflns_number_gt 9124
_reflns_number_total 10017
_reflns_threshold_expression >2sigma(I)
_cod_data_source_file ja412098v_si_014.cif
_cod_data_source_block gg131i_05p21c
_cod_depositor_comments
;
The following automatic conversions were performed:
'_diffrn_measurement_specimen_suppport' tag replaced with
'_diffrn_measurement_specimen_support'.

Automatic conversion script
Id: cif_correct_tags 1440 2010-10-19 06:21:57Z saulius 

The following automatic conversions were performed:

'_symmetry_cell_setting' value 'Monoclinic' changed to 'monoclinic'
according to
/usr/data/users/saulius/automatic-downloads/current/ACS/lib/dictionaries/cif_core.dic
dictionary named 'cif_core.dic' version 2.4.2 from 2011-04-26.

Automatic conversion script
Id: cif_fix_values 2281 2013-09-26 08:29:07Z andrius 
;
_cod_original_cell_volume 4280.5(9)
_cod_original_sg_symbol_H-M P2(1)/c
_cod_database_code 4120664

loop_
_symmetry_equiv_pos_as_xyz
'x, y, z'
'-x, y+1/2, -z+1/2'
'-x, -y, -z'
'x, -y-1/2, z-1/2'

loop_
_atom_site_label
_atom_site_type_symbol
_atom_site_fract_x
_atom_site_fract_y
_atom_site_fract_z
_atom_site_U_iso_or_equiv
_atom_site_adp_type
_atom_site_occupancy
_atom_site_symmetry_multiplicity
_atom_site_calc_flag
_atom_site_refinement_flags
I1 I 0.742064(10) 0.900263(19) 0.180805(9) 0.01708(7) Uani 1 1 d .
N1S N 0.78514(12) 0.6044(2) 0.03110(11) 0.0140(5) Uani 1 1 d .
C1S C 0.77546(17) 0.5899(3) -0.04531(14) 0.0184(6) Uani 1 1 d .
H1S1 H 0.7515 0.6598 -0.0673 0.028 Uiso 1 1 calc R
H1S2 H 0.7480 0.5183 -0.0585 0.028 Uiso 1 1 calc R
H1S3 H 0.8205 0.5822 -0.0603 0.028 Uiso 1 1 calc R
N1 N 0.87655(12) 0.8331(2) 0.33154(12) 0.0124(5) Uani 1 1 d .
H1 H 0.8427 0.8497 0.2979 0.015 Uiso 1 1 calc R
C1 C 0.92728(14) 0.9123(3) 0.35939(14) 0.0131(5) Uani 1 1 d .
F1 F 0.61471(10) 0.54829(18) 0.25530(10) 0.0221(4) Uani 1 1 d .
C1A C 0.6589(2) 0.2106(5) 0.0681(2) 0.0445(11) Uani 1 1 d .
N1A N 0.6927(3) 0.2919(6) 0.0729(3) 0.085(2) Uani 1 1 d .
C2S C 0.83030(16) 0.7100(3) 0.05129(15) 0.0181(6) Uani 1 1 d .
H2S1 H 0.8747 0.6986 0.0354 0.027 Uiso 1 1 calc R
H2S2 H 0.8378 0.7185 0.1016 0.027 Uiso 1 1 calc R
H2S3 H 0.8080 0.7819 0.0301 0.027 Uiso 1 1 calc R
N2 N 0.71987(12) 0.7031(2) 0.32741(12) 0.0117(4) Uani 1 1 d .
H3N H 0.7246 0.7453 0.2907 0.014 Uiso 1 1 calc R
C2 C 0.96872(15) 0.8540(3) 0.41163(14) 0.0152(6) Uani 1 1 d .
H2 H 1.0075 0.8867 0.4406 0.018 Uiso 1 1 calc R
F2 F 0.58896(10) 0.5212(2) 0.11954(11) 0.0301(5) Uani 1 1 d .
C2A C 0.6144(2) 0.1064(4) 0.0605(2) 0.0341(8) Uani 1 1 d .
H2A1 H 0.5893 0.1016 0.0997 0.051 Uiso 1 1 calc R
H2A2 H 0.6425 0.0346 0.0591 0.051 Uiso 1 1 calc R
H2A3 H 0.5815 0.1127 0.0177 0.051 Uiso 1 1 calc R
C3S C 0.81794(17) 0.4952(3) 0.06460(17) 0.0225(6) Uani 1 1 d .
H3S1 H 0.8615 0.4800 0.0477 0.034 Uiso 1 1 calc R
H3S2 H 0.7870 0.4271 0.0535 0.034 Uiso 1 1 calc R
H3S3 H 0.8269 0.5066 0.1147 0.034 Uiso 1 1 calc R
N3 N 0.64707(11) 0.9747(2) 0.32354(12) 0.0120(4) Uani 1 1 d .
H2N H 0.6714 0.9573 0.2909 0.014 Uiso 1 1 calc R
C3 C 0.94322(15) 0.7357(3) 0.41459(15) 0.0174(6) Uani 1 1 d .
H3 H 0.9619 0.6753 0.4459 0.021 Uiso 1 1 calc R
F3 F 0.53368(11) 0.7036(2) 0.03625(10) 0.0348(5) Uani 1 1 d .
C4S C 0.71627(16) 0.6227(3) 0.05346(17) 0.0247(7) Uani 1 1 d .
H4S1 H 0.7226 0.6339 0.1035 0.037 Uiso 1 1 calc R
H4S2 H 0.6872 0.5527 0.0409 0.037 Uiso 1 1 calc R
H4S3 H 0.6941 0.6933 0.0306 0.037 Uiso 1 1 calc R
N4 N 0.80407(11) 1.1047(2) 0.32752(12) 0.0108(4) Uani 1 1 d .
H4 H 0.7902 1.0632 0.2899 0.013 Uiso 1 1 calc R
C4 C 0.88672(14) 0.7244(3) 0.36407(14) 0.0137(5) Uani 1 1 d .
F4 F 0.50264(11) 0.9130(2) 0.09388(10) 0.0282(5) Uani 1 1 d .
C5 C 0.84124(15) 0.6163(3) 0.34247(14) 0.0154(6) Uani 1 1 d .
F5 F 0.52644(10) 0.94430(18) 0.22867(9) 0.0214(4) Uani 1 1 d .
C6 C 0.83443(17) 0.5962(3) 0.26388(15) 0.0207(6) Uani 1 1 d .
H6A H 0.8137 0.6668 0.2396 0.031 Uiso 1 1 calc R
H6B H 0.8051 0.5268 0.2508 0.031 Uiso 1 1 calc R
H6C H 0.8802 0.5824 0.2514 0.031 Uiso 1 1 calc R
F6 F 0.89277(10) 1.26037(17) 0.26307(10) 0.0214(4) Uani 1 1 d .
C7 C 0.87548(16) 0.5047(3) 0.37819(18) 0.0213(6) Uani 1 1 d .
H7A H 0.9208 0.4931 0.3644 0.032 Uiso 1 1 calc R
H7B H 0.8465 0.4349 0.3646 0.032 Uiso 1 1 calc R
H7C H 0.8809 0.5149 0.4283 0.032 Uiso 1 1 calc R
F7 F 0.87681(11) 1.2887(2) 0.12800(11) 0.0320(5) Uani 1 1 d .
C8 C 0.77062(15) 0.6311(3) 0.36352(14) 0.0134(5) Uani 1 1 d .
F8 F 0.90112(11) 1.1054(2) 0.04382(9) 0.0308(5) Uani 1 1 d .
F9 F 0.94634(11) 0.89247(19) 0.10059(9) 0.0256(4) Uani 1 1 d .
C9 C 0.74371(15) 0.5841(3) 0.41835(15) 0.0157(6) Uani 1 1 d .
H9 H 0.7670 0.5326 0.4527 0.019 Uiso 1 1 calc R
F10 F 0.96471(10) 0.86070(17) 0.23546(9) 0.0213(4) Uani 1 1 d .
C10 C 0.67447(15) 0.6266(3) 0.41436(15) 0.0158(6) Uani 1 1 d .
H10 H 0.6435 0.6081 0.4455 0.019 Uiso 1 1 calc R
C11 C 0.66085(14) 0.6987(3) 0.35753(14) 0.0125(5) Uani 1 1 d .
C12 C 0.59539(14) 0.7669(3) 0.32872(14) 0.0133(5) Uani 1 1 d .
C13 C 0.57831(14) 0.7512(3) 0.24956(14) 0.0144(6) Uani 1 1 d .
C14 C 0.59002(15) 0.6432(3) 0.21773(15) 0.0171(6) Uani 1 1 d .
C15 C 0.57579(16) 0.6266(3) 0.14723(16) 0.0212(7) Uani 1 1 d .
C16 C 0.54801(16) 0.7180(3) 0.10525(15) 0.0224(7) Uani 1 1 d .
C17 C 0.53252(15) 0.8234(3) 0.13416(15) 0.0198(6) Uani 1 1 d .
C18 C 0.54646(14) 0.8391(3) 0.20533(15) 0.0163(6) Uani 1 1 d .
C19 C 0.53394(15) 0.7141(3) 0.35913(15) 0.0173(6) Uani 1 1 d .
H19A H 0.5286 0.6297 0.3466 0.026 Uiso 1 1 calc R
H19B H 0.4917 0.7572 0.3406 0.026 Uiso 1 1 calc R
H19C H 0.5426 0.7218 0.4094 0.026 Uiso 1 1 calc R
C20 C 0.60494(14) 0.8959(3) 0.35109(13) 0.0123(5) Uani 1 1 d .
C21 C 0.57771(15) 0.9556(3) 0.40196(14) 0.0150(6) Uani 1 1 d .
H21 H 0.5473 0.9235 0.4303 0.018 Uiso 1 1 calc R
C22 C 0.60374(15) 1.0745(3) 0.40417(15) 0.0156(6) Uani 1 1 d .
H22 H 0.5939 1.1358 0.4346 0.019 Uiso 1 1 calc R
C23 C 0.64560(14) 1.0847(3) 0.35442(14) 0.0121(5) Uani 1 1 d .
C24 C 0.68579(14) 1.1920(3) 0.33443(14) 0.0132(5) Uani 1 1 d .
C25 C 0.67343(16) 1.2094(3) 0.25561(15) 0.0183(6) Uani 1 1 d .
H25A H 0.6990 1.2793 0.2438 0.027 Uiso 1 1 calc R
H25B H 0.6241 1.2212 0.2395 0.027 Uiso 1 1 calc R
H25C H 0.6893 1.1387 0.2334 0.027 Uiso 1 1 calc R
C26 C 0.66100(15) 1.3053(3) 0.36734(16) 0.0192(6) Uani 1 1 d .
H26A H 0.6682 1.2964 0.4176 0.029 Uiso 1 1 calc R
H26B H 0.6119 1.3175 0.3505 0.029 Uiso 1 1 calc R
H26C H 0.6872 1.3741 0.3549 0.029 Uiso 1 1 calc R
C27 C 0.76213(14) 1.1756(3) 0.36114(14) 0.0119(5) Uani 1 1 d .
C28 C 0.80312(15) 1.2219(3) 0.41825(14) 0.0140(5) Uani 1 1 d .
H28 H 0.7883 1.2733 0.4514 0.017 Uiso 1 1 calc R
C29 C 0.87168(14) 1.1795(3) 0.41897(14) 0.0134(5) Uani 1 1 d .
H29 H 0.9105 1.1969 0.4527 0.016 Uiso 1 1 calc R
C30 C 0.87113(13) 1.1089(3) 0.36192(13) 0.0108(5) Uani 1 1 d .
C31 C 0.92923(14) 1.0409(3) 0.33600(14) 0.0125(5) Uani 1 1 d .
C32 C 0.92380(13) 1.0553(3) 0.25717(14) 0.0118(5) Uani 1 1 d .
C33 C 0.90411(14) 1.1649(3) 0.22513(15) 0.0150(6) Uani 1 1 d .
C34 C 0.89635(16) 1.1822(3) 0.15494(16) 0.0200(6) Uani 1 1 d .
C35 C 0.90948(16) 1.0895(3) 0.11244(15) 0.0211(7) Uani 1 1 d .
C36 C 0.93206(15) 0.9824(3) 0.14109(15) 0.0176(6) Uani 1 1 d .
C37 C 0.93996(14) 0.9668(3) 0.21238(15) 0.0143(6) Uani 1 1 d .
C38 C 0.99893(14) 1.0965(3) 0.36834(15) 0.0169(6) Uani 1 1 d .
H38A H 1.0039 1.0918 0.4187 0.025 Uiso 1 1 calc R
H38B H 1.0004 1.1801 0.3543 0.025 Uiso 1 1 calc R
H38C H 1.0367 1.0529 0.3525 0.025 Uiso 1 1 calc R

loop_
_atom_site_aniso_label
_atom_site_aniso_U_11
_atom_site_aniso_U_22
_atom_site_aniso_U_33
_atom_site_aniso_U_23
_atom_site_aniso_U_13
_atom_site_aniso_U_12
I1 0.01795(10) 0.01788(10) 0.01568(9) -0.00151(7) 0.00346(7) 0.00054(7)
N1S 0.0134(11) 0.0146(12) 0.0138(10) -0.0014(9) 0.0016(9) 0.0004(10)
C1S 0.0248(15) 0.0172(15) 0.0121(12) -0.0021(11) -0.0004(11) 0.0036(12)
N1 0.0129(10) 0.0105(12) 0.0140(11) 0.0005(9) 0.0024(9) -0.0004(9)
C1 0.0103(12) 0.0125(14) 0.0169(13) 0.0017(11) 0.0036(10) -0.0004(10)
F1 0.0234(9) 0.0141(9) 0.0277(9) -0.0044(8) 0.0008(7) 0.0008(7)
C1A 0.052(3) 0.057(3) 0.0243(18) 0.0072(18) 0.0048(17) -0.016(2)
N1A 0.102(4) 0.094(5) 0.058(3) 0.011(3) 0.010(3) -0.059(4)
C2S 0.0184(14) 0.0152(15) 0.0205(14) -0.0023(12) 0.0025(11) -0.0028(12)
N2 0.0127(10) 0.0083(11) 0.0142(11) 0.0008(9) 0.0031(9) -0.0014(9)
C2 0.0122(12) 0.0187(15) 0.0143(12) 0.0041(11) 0.0006(10) 0.0013(11)
F2 0.0270(10) 0.0329(13) 0.0317(10) -0.0197(9) 0.0085(8) -0.0042(9)
C2A 0.0275(17) 0.037(2) 0.0359(19) -0.0017(17) 0.0001(15) -0.0010(17)
C3S 0.0264(16) 0.0174(16) 0.0221(15) 0.0054(12) -0.0011(12) 0.0012(13)
N3 0.0099(10) 0.0129(12) 0.0138(10) -0.0004(9) 0.0036(9) -0.0007(9)
C3 0.0148(13) 0.0168(16) 0.0209(14) 0.0068(12) 0.0042(11) 0.0037(11)
F3 0.0367(12) 0.0546(16) 0.0146(9) -0.0084(9) 0.0081(8) -0.0100(11)
C4S 0.0144(13) 0.0311(19) 0.0302(16) -0.0071(14) 0.0086(12) -0.0014(13)
N4 0.0098(10) 0.0113(12) 0.0113(10) -0.0023(9) 0.0014(8) -0.0019(9)
C4 0.0134(12) 0.0124(14) 0.0166(13) 0.0037(11) 0.0064(10) 0.0032(11)
F4 0.0286(10) 0.0337(13) 0.0199(9) 0.0090(8) -0.0035(8) -0.0051(9)
C5 0.0156(12) 0.0118(15) 0.0194(13) 0.0020(11) 0.0048(11) 0.0012(11)
F5 0.0234(9) 0.0169(10) 0.0216(9) -0.0008(7) -0.0035(7) 0.0026(8)
C6 0.0230(14) 0.0183(15) 0.0226(14) -0.0026(13) 0.0090(12) 0.0022(13)
F6 0.0278(10) 0.0124(9) 0.0265(9) 0.0029(7) 0.0117(8) 0.0027(7)
C7 0.0201(14) 0.0134(16) 0.0316(16) 0.0055(13) 0.0078(13) 0.0044(12)
F7 0.0386(12) 0.0274(12) 0.0316(10) 0.0201(9) 0.0109(9) 0.0134(9)
C8 0.0138(12) 0.0092(13) 0.0173(13) 0.0005(10) 0.0026(11) -0.0015(10)
F8 0.0356(11) 0.0437(14) 0.0125(8) 0.0079(8) 0.0014(8) -0.0024(10)
F9 0.0348(11) 0.0244(11) 0.0198(9) -0.0078(8) 0.0113(8) -0.0063(9)
C9 0.0188(14) 0.0102(14) 0.0185(13) 0.0038(11) 0.0047(11) -0.0024(11)
F10 0.0294(10) 0.0132(9) 0.0241(9) 0.0037(7) 0.0127(8) 0.0065(8)
C10 0.0179(14) 0.0126(15) 0.0176(13) 0.0015(11) 0.0048(11) -0.0021(11)
C11 0.0119(12) 0.0114(14) 0.0149(12) -0.0005(10) 0.0039(10) -0.0035(11)
C12 0.0132(12) 0.0160(15) 0.0113(12) -0.0015(10) 0.0035(10) -0.0050(11)
C13 0.0114(12) 0.0181(15) 0.0142(13) -0.0016(11) 0.0031(10) -0.0052(11)
C14 0.0131(12) 0.0171(15) 0.0211(14) -0.0027(12) 0.0029(11) -0.0014(11)
C15 0.0157(13) 0.0281(19) 0.0208(14) -0.0095(13) 0.0065(11) -0.0051(12)
C16 0.0176(14) 0.038(2) 0.0126(13) -0.0049(13) 0.0045(11) -0.0067(14)
C17 0.0148(13) 0.0275(18) 0.0162(13) 0.0024(12) 0.0000(11) -0.0070(12)
C18 0.0111(12) 0.0211(16) 0.0165(13) -0.0010(12) 0.0008(10) -0.0027(11)
C19 0.0136(13) 0.0188(16) 0.0204(14) -0.0017(12) 0.0056(11) -0.0056(11)
C20 0.0110(11) 0.0142(14) 0.0113(11) 0.0004(10) 0.0004(9) -0.0017(11)
C21 0.0130(12) 0.0175(15) 0.0158(13) -0.0001(11) 0.0056(10) -0.0009(11)
C22 0.0156(13) 0.0140(15) 0.0181(13) -0.0026(11) 0.0054(11) 0.0014(11)
C23 0.0093(11) 0.0122(14) 0.0144(12) -0.0008(10) 0.0003(10) 0.0015(10)
C24 0.0105(12) 0.0121(14) 0.0166(12) -0.0010(10) 0.0009(10) 0.0005(11)
C25 0.0177(13) 0.0181(15) 0.0180(13) 0.0052(11) -0.0002(11) -0.0001(12)
C26 0.0150(13) 0.0142(15) 0.0284(16) -0.0035(12) 0.0036(12) 0.0029(12)
C27 0.0111(12) 0.0096(13) 0.0154(12) -0.0002(10) 0.0032(10) -0.0009(10)
C28 0.0160(13) 0.0113(14) 0.0151(12) -0.0022(10) 0.0041(10) -0.0007(11)
C29 0.0142(13) 0.0133(14) 0.0124(12) -0.0001(10) 0.0010(10) -0.0028(11)
C30 0.0097(11) 0.0092(13) 0.0131(12) 0.0008(10) 0.0005(9) -0.0016(10)
C31 0.0080(11) 0.0146(14) 0.0146(12) 0.0011(10) 0.0011(9) -0.0009(10)
C32 0.0094(11) 0.0133(14) 0.0132(12) 0.0016(10) 0.0028(10) 0.0002(10)
C33 0.0135(12) 0.0126(15) 0.0200(14) 0.0027(11) 0.0058(11) -0.0002(11)
C34 0.0177(14) 0.0180(16) 0.0243(15) 0.0124(12) 0.0036(11) 0.0040(12)
C35 0.0191(14) 0.0307(19) 0.0134(13) 0.0048(12) 0.0025(11) -0.0041(13)
C36 0.0150(13) 0.0201(16) 0.0186(14) -0.0038(12) 0.0053(11) -0.0047(12)
C37 0.0127(12) 0.0124(15) 0.0185(13) 0.0032(11) 0.0050(10) -0.0004(11)
C38 0.0110(12) 0.0201(16) 0.0188(13) 0.0014(12) -0.0001(10) -0.0030(12)

loop_
_atom_type_symbol
_atom_type_description
_atom_type_scat_dispersion_real
_atom_type_scat_dispersion_imag
_atom_type_scat_source
C C 0.0033 0.0016 'International Tables Vol C Tables 4.2.6.8 and 6.1.1.4'
H H 0.0000 0.0000 'International Tables Vol C Tables 4.2.6.8 and 6.1.1.4'
N N 0.0061 0.0033 'International Tables Vol C Tables 4.2.6.8 and 6.1.1.4'
F F 0.0171 0.0103 'International Tables Vol C Tables 4.2.6.8 and 6.1.1.4'
I I -0.4742 1.8119 'International Tables Vol C Tables 4.2.6.8 and 6.1.1.4'

loop_
_geom_angle_atom_site_label_1
_geom_angle_atom_site_label_2
_geom_angle_atom_site_label_3
_geom_angle
C3S N1S C1S 109.4(2)
C3S N1S C2S 109.7(2)
C1S N1S C2S 109.3(2)
C3S N1S C4S 109.3(2)
C1S N1S C4S 109.3(2)
C2S N1S C4S 109.8(2)
C4 N1 C1 110.1(2)
C2 C1 N1 107.2(3)
C2 C1 C31 129.8(3)
N1 C1 C31 122.9(2)
N1A C1A C2A 178.8(6)
C11 N2 C8 110.1(2)
C1 C2 C3 107.7(3)
C23 N3 C20 110.3(2)
C4 C3 C2 107.8(3)
C30 N4 C27 109.8(2)
C3 C4 N1 107.2(3)
C3 C4 C5 130.2(3)
N1 C4 C5 122.6(3)
C8 C5 C4 110.9(2)
C8 C5 C7 108.5(2)
C4 C5 C7 109.0(2)
C8 C5 C6 110.4(2)
C4 C5 C6 110.4(2)
C7 C5 C6 107.4(3)
C9 C8 N2 106.8(2)
C9 C8 C5 130.6(3)
N2 C8 C5 122.6(2)
C8 C9 C10 107.9(3)
C11 C10 C9 107.7(2)
C10 C11 N2 107.4(2)
C10 C11 C12 130.0(2)
N2 C11 C12 122.5(2)
C20 C12 C11 108.2(2)
C20 C12 C19 108.8(2)
C11 C12 C19 109.1(2)
C20 C12 C13 113.4(2)
C11 C12 C13 110.6(2)
C19 C12 C13 106.6(2)
C18 C13 C14 115.1(3)
C18 C13 C12 123.3(3)
C14 C13 C12 121.5(3)
F1 C14 C15 116.3(3)
F1 C14 C13 120.8(3)
C15 C14 C13 122.9(3)
F2 C15 C16 119.9(3)
F2 C15 C14 120.2(3)
C16 C15 C14 119.9(3)
F3 C16 C17 119.7(3)
F3 C16 C15 120.9(3)
C17 C16 C15 119.4(3)
F4 C17 C16 120.3(3)
F4 C17 C18 119.4(3)
C16 C17 C18 120.3(3)
F5 C18 C17 115.5(3)
F5 C18 C13 122.3(3)
C17 C18 C13 122.2(3)
C21 C20 N3 107.3(3)
C21 C20 C12 129.0(3)
N3 C20 C12 123.6(2)
C20 C21 C22 107.4(3)
C23 C22 C21 107.9(3)
C22 C23 N3 107.1(3)
C22 C23 C24 129.7(3)
N3 C23 C24 123.2(2)
C27 C24 C23 109.7(2)
C27 C24 C26 108.4(2)
C23 C24 C26 109.5(2)
C27 C24 C25 110.7(2)
C23 C24 C25 110.6(2)
C26 C24 C25 107.8(2)
C28 C27 N4 106.9(2)
C28 C27 C24 130.9(3)
N4 C27 C24 122.2(2)
C27 C28 C29 108.2(2)
C30 C29 C28 107.4(2)
C29 C30 N4 107.7(2)
C29 C30 C31 130.7(2)
N4 C30 C31 121.7(2)
C1 C31 C30 108.6(2)
C1 C31 C32 113.7(2)
C30 C31 C32 110.2(2)
C1 C31 C38 108.8(2)
C30 C31 C38 108.8(2)
C32 C31 C38 106.7(2)
C37 C32 C33 114.5(2)
C37 C32 C31 124.8(3)
C33 C32 C31 120.7(3)
F6 C33 C34 116.2(3)
F6 C33 C32 120.4(2)
C34 C33 C32 123.4(3)
F7 C34 C33 120.1(3)
F7 C34 C35 120.1(3)
C33 C34 C35 119.8(3)
F8 C35 C36 120.6(3)
F8 C35 C34 120.0(3)
C36 C35 C34 119.4(3)
F9 C36 C35 120.0(3)
F9 C36 C37 120.0(3)
C35 C36 C37 120.0(3)
F10 C37 C36 115.4(3)
F10 C37 C32 121.8(3)
C36 C37 C32 122.8(3)

loop_
_geom_bond_atom_site_label_1
_geom_bond_atom_site_label_2
_geom_bond_distance
N1S C3S 1.490(4)
N1S C1S 1.492(3)
N1S C2S 1.496(4)
N1S C4S 1.501(4)
N1 C4 1.378(4)
N1 C1 1.383(4)
C1 C2 1.372(4)
C1 C31 1.518(4)
F1 C14 1.343(4)
C1A N1A 1.123(7)
C1A C2A 1.455(6)
N2 C11 1.383(3)
N2 C8 1.389(4)
C2 C3 1.424(5)
F2 C15 1.344(4)
N3 C23 1.378(4)
N3 C20 1.379(4)
C3 C4 1.374(4)
F3 C16 1.350(3)
N4 C30 1.384(3)
N4 C27 1.385(4)
C4 C5 1.527(4)
F4 C17 1.355(4)
C5 C8 1.518(4)
C5 C7 1.539(4)
C5 C6 1.545(4)
F5 C18 1.348(4)
F6 C33 1.344(4)
F7 C34 1.339(4)
C8 C9 1.377(4)
F8 C35 1.344(3)
F9 C36 1.342(4)
C9 C10 1.432(4)
F10 C37 1.339(4)
C10 C11 1.371(4)
C11 C12 1.527(4)
C12 C20 1.518(4)
C12 C19 1.547(4)
C12 C13 1.549(4)
C13 C18 1.397(4)
C13 C14 1.400(4)
C14 C15 1.382(4)
C15 C16 1.376(5)
C16 C17 1.367(5)
C17 C18 1.393(4)
C20 C21 1.379(4)
C21 C22 1.428(4)
C22 C23 1.377(4)
C23 C24 1.525(4)
C24 C27 1.521(4)
C24 C26 1.540(4)
C24 C25 1.542(4)
C27 C28 1.377(4)
C28 C29 1.427(4)
C29 C30 1.372(4)
C30 C31 1.525(4)
C31 C32 1.544(4)
C31 C38 1.548(4)
C32 C37 1.397(4)
C32 C33 1.409(4)
C33 C34 1.377(4)
C34 C35 1.384(5)
C35 C36 1.372(5)
C36 C37 1.396(4)

loop_
_geom_torsion_atom_site_label_1
_geom_torsion_atom_site_label_2
_geom_torsion_atom_site_label_3
_geom_torsion_atom_site_label_4
_geom_torsion
C4 N1 C1 C2 -1.9(3)
C4 N1 C1 C31 -178.2(2)
N1 C1 C2 C3 1.2(3)
C31 C1 C2 C3 177.1(3)
C1 C2 C3 C4 0.0(3)
C2 C3 C4 N1 -1.1(3)
C2 C3 C4 C5 177.5(3)
C1 N1 C4 C3 1.9(3)
C1 N1 C4 C5 -176.9(2)
C3 C4 C5 C8 109.0(3)
N1 C4 C5 C8 -72.6(3)
C3 C4 C5 C7 -10.5(4)
N1 C4 C5 C7 168.0(2)
C3 C4 C5 C6 -128.3(3)
N1 C4 C5 C6 50.1(4)
C11 N2 C8 C9 -1.9(3)
C11 N2 C8 C5 179.3(3)
C4 C5 C8 C9 -100.9(4)
C7 C5 C8 C9 18.8(4)
C6 C5 C8 C9 136.4(3)
C4 C5 C8 N2 77.5(3)
C7 C5 C8 N2 -162.8(3)
C6 C5 C8 N2 -45.3(4)
N2 C8 C9 C10 1.3(3)
C5 C8 C9 C10 179.9(3)
C8 C9 C10 C11 -0.3(4)
C9 C10 C11 N2 -0.9(3)
C9 C10 C11 C12 179.8(3)
C8 N2 C11 C10 1.8(3)
C8 N2 C11 C12 -178.9(3)
C10 C11 C12 C20 100.1(4)
N2 C11 C12 C20 -79.1(3)
C10 C11 C12 C19 -18.2(4)
N2 C11 C12 C19 162.6(3)
C10 C11 C12 C13 -135.1(3)
N2 C11 C12 C13 45.7(4)
C20 C12 C13 C18 -25.8(4)
C11 C12 C13 C18 -147.6(3)
C19 C12 C13 C18 93.9(3)
C20 C12 C13 C14 158.4(3)
C11 C12 C13 C14 36.6(4)
C19 C12 C13 C14 -81.9(3)
C18 C13 C14 F1 -174.1(2)
C12 C13 C14 F1 2.0(4)
C18 C13 C14 C15 4.4(4)
C12 C13 C14 C15 -179.5(3)
F1 C14 C15 F2 -2.3(4)
C13 C14 C15 F2 179.1(3)
F1 C14 C15 C16 177.7(3)
C13 C14 C15 C16 -0.9(5)
F2 C15 C16 F3 0.0(5)
C14 C15 C16 F3 -180.0(3)
F2 C15 C16 C17 177.7(3)
C14 C15 C16 C17 -2.3(5)
F3 C16 C17 F4 0.3(4)
C15 C16 C17 F4 -177.4(3)
F3 C16 C17 C18 179.4(3)
C15 C16 C17 C18 1.7(5)
F4 C17 C18 F5 1.9(4)
C16 C17 C18 F5 -177.2(3)
F4 C17 C18 C13 -178.8(3)
C16 C17 C18 C13 2.1(5)
C14 C13 C18 F5 174.3(3)
C12 C13 C18 F5 -1.7(4)
C14 C13 C18 C17 -4.9(4)
C12 C13 C18 C17 179.1(3)
C23 N3 C20 C21 -1.8(3)
C23 N3 C20 C12 -179.5(2)
C11 C12 C20 C21 -104.0(3)
C19 C12 C20 C21 14.5(4)
C13 C12 C20 C21 132.9(3)
C11 C12 C20 N3 73.2(3)
C19 C12 C20 N3 -168.3(3)
C13 C12 C20 N3 -49.9(4)
N3 C20 C21 C22 0.8(3)
C12 C20 C21 C22 178.4(3)
C20 C21 C22 C23 0.5(3)
C21 C22 C23 N3 -1.6(3)
C21 C22 C23 C24 179.5(3)
C20 N3 C23 C22 2.1(3)
C20 N3 C23 C24 -178.9(2)
C22 C23 C24 C27 105.7(3)
N3 C23 C24 C27 -73.1(3)
C22 C23 C24 C26 -13.1(4)
N3 C23 C24 C26 168.1(3)
C22 C23 C24 C25 -131.9(3)
N3 C23 C24 C25 49.3(4)
C30 N4 C27 C28 -1.6(3)
C30 N4 C27 C24 178.2(2)
C23 C24 C27 C28 -100.4(4)
C26 C24 C27 C28 19.2(4)
C25 C24 C27 C28 137.2(3)
C23 C24 C27 N4 79.8(3)
C26 C24 C27 N4 -160.6(3)
C25 C24 C27 N4 -42.6(4)
N4 C27 C28 C29 0.7(3)
C24 C27 C28 C29 -179.1(3)
C27 C28 C29 C30 0.5(3)
C28 C29 C30 N4 -1.5(3)
C28 C29 C30 C31 179.5(3)
C27 N4 C30 C29 1.9(3)
C27 N4 C30 C31 -179.0(2)
C2 C1 C31 C30 -103.7(3)
N1 C1 C31 C30 71.7(3)
C2 C1 C31 C32 133.3(3)
N1 C1 C31 C32 -51.4(3)
C2 C1 C31 C38 14.6(4)
N1 C1 C31 C38 -170.1(2)
C29 C30 C31 C1 97.4(4)
N4 C30 C31 C1 -81.5(3)
C29 C30 C31 C32 -137.5(3)
N4 C30 C31 C32 43.7(4)
C29 C30 C31 C38 -20.9(4)
N4 C30 C31 C38 160.2(3)
C1 C31 C32 C37 -22.0(4)
C30 C31 C32 C37 -144.2(3)
C38 C31 C32 C37 97.9(3)
C1 C31 C32 C33 160.7(2)
C30 C31 C32 C33 38.5(3)
C38 C31 C32 C33 -79.3(3)
C37 C32 C33 F6 -174.5(2)
C31 C32 C33 F6 3.0(4)
C37 C32 C33 C34 4.5(4)
C31 C32 C33 C34 -178.0(3)
F6 C33 C34 F7 -1.6(4)
C32 C33 C34 F7 179.3(3)
F6 C33 C34 C35 177.7(3)
C32 C33 C34 C35 -1.3(5)
F7 C34 C35 F8 -1.5(5)
C33 C34 C35 F8 179.1(3)
F7 C34 C35 C36 177.4(3)
C33 C34 C35 C36 -1.9(5)
F8 C35 C36 F9 0.3(4)
C34 C35 C36 F9 -178.7(3)
F8 C35 C36 C37 -179.5(3)
C34 C35 C36 C37 1.6(5)
F9 C36 C37 F10 2.6(4)
C35 C36 C37 F10 -177.6(3)
F9 C36 C37 C32 -177.8(3)
C35 C36 C37 C32 2.0(5)
C33 C32 C37 F10 174.7(2)
C31 C32 C37 F10 -2.7(4)
C33 C32 C37 C36 -4.8(4)
C31 C32 C37 C36 177.8(3)
